data_2020052
loop_
_publ_author_name
'Guzei, Ilia A.'
'Arderne, Charmaine'

_publ_section_title
;
 Polymorphism of dinitro[tris(2-aminoethyl)amine]cobalt(III) chloride
;
_journal_issue 8
_journal_name_full 'Acta Crystallographica Section C'
_journal_page_first
;
;
_journal_paper_doi 10.1107/S205322961501270X
_journal_volume 71
_journal_year 2015
_chemical_formula_iupac '[Co (N O2)2 (C6 H18 N4)] Cl '
_chemical_formula_moiety 'C6 H18 Co N6 O4 +, Cl -'
_chemical_formula_sum 'C6 H18 Cl Co N6 O4'
_chemical_formula_weight 332.64
_chemical_name_systematic
'Bis(nitrito-\k<i>N</i>)[tris(2-aminoethyl)amine-\k^4^<i>N</i>,<i>N</i>',<i>N</i>'',<i>N</i>''']cobalt(III) chloride'
_space_group_crystal_system orthorhombic
_space_group_IT_number 61
_space_group_name_Hall '-P 2ac 2ab'
_space_group_name_H-M_alt 'P b c a'
_symmetry_space_group_name_Hall '-P 2ac 2ab'
_symmetry_space_group_name_H-M 'P b c a'
_atom_sites_solution_hydrogens geom
_atom_sites_solution_primary direct
_audit_creation_method
;
Olex2 1.2-dev
(compiled 2015.01.09 svn.r3130 for OlexSys, GUI svn.r4987)
;
_cell_angle_alpha 90
_cell_angle_beta 90
_cell_angle_gamma 90
_cell_formula_units_Z 8
_cell_length_a 16.7032(6)
_cell_length_b 12.0743(4)
_cell_length_c 12.0288(4)
_cell_measurement_reflns_used 9947
_cell_measurement_temperature 100(2)
_cell_measurement_theta_max 26.39
_cell_measurement_theta_min 2.97
_cell_volume 2425.96(14)
_computing_cell_refinement
;
SAINT-Plus (Bruker, 2014)
;
_computing_data_collection
;
APEX2 (Bruker, 2014)
;
_computing_data_reduction
;
SAINT-Plus (Bruker, 2014)
;
_computing_molecular_graphics
;
OLEX2 (Dolomanov <i>et al.</i>,  2009)
;
_computing_publication_material
;
OLEX2 (Dolomanov <i>et al.</i>,  2009)
and PLATON (Spek, 2009)
;
_computing_structure_refinement
;
SHELXL2014 (Sheldrick, 2015b)
;
_computing_structure_solution
;
SHELXT (Sheldrick, 2015a)
;
_diffrn_ambient_temperature 100.15
_diffrn_measured_fraction_theta_full 0.995
_diffrn_measured_fraction_theta_max 0.995
_diffrn_measurement_device 'three-circle diffractometer'
_diffrn_measurement_device_type 'Bruker SMART APEXII area-detector'
_diffrn_measurement_method '0.5\% \w and 0.5\% \f scans'
_diffrn_radiation_monochromator 'mirror optics'
_diffrn_radiation_type MoK\a
_diffrn_radiation_wavelength 0.71073
_diffrn_reflns_av_R_equivalents 0.0210
_diffrn_reflns_limit_h_max 20
_diffrn_reflns_limit_h_min -20
_diffrn_reflns_limit_k_max 15
_diffrn_reflns_limit_k_min -15
_diffrn_reflns_limit_l_max 15
_diffrn_reflns_limit_l_min -15
_diffrn_reflns_number 49052
_diffrn_reflns_theta_full 25.000
_diffrn_reflns_theta_max 26.391
_diffrn_reflns_theta_min 2.439
_exptl_absorpt_coefficient_mu 1.654
_exptl_absorpt_correction_T_max 0.4296
_exptl_absorpt_correction_T_min 0.3223
_exptl_absorpt_correction_type multi-scan
_exptl_absorpt_process_details
;
(SADABS2014; Krause <i>et al.</i>,  2015)
;
_exptl_crystal_colour orange
_exptl_crystal_density_diffrn 1.822
_exptl_crystal_description block
_exptl_crystal_F_000 1376
_exptl_crystal_size_max 0.27
_exptl_crystal_size_mid 0.2
_exptl_crystal_size_min 0.12
_refine_diff_density_max 0.437
_refine_diff_density_min -0.224
_refine_ls_extinction_method none
_refine_ls_goodness_of_fit_ref 1.074
_refine_ls_hydrogen_treatment constr
_refine_ls_matrix_type full
_refine_ls_number_parameters 163
_refine_ls_number_reflns 2475
_refine_ls_number_restraints 0
_refine_ls_restrained_S_all 1.074
_refine_ls_R_factor_all 0.0194
_refine_ls_R_factor_gt 0.0179
_refine_ls_shift/su_max 0.002
_refine_ls_shift/su_mean 0.000
_refine_ls_structure_factor_coef Fsqd
_refine_ls_weighting_details 'w=1/[\s^2^(Fo^2^)+(0.0335P)^2^+0.7351P] where P=(Fo^2^+2Fc^2^)/3'
_refine_ls_weighting_scheme calc
_refine_ls_wR_factor_gt 0.0548
_refine_ls_wR_factor_ref 0.0563
_reflns_number_gt 2277
_reflns_number_total 2475
_reflns_threshold_expression 'I > 2\s(I)'
_cod_data_source_file lg3170sup1.cif
_cod_data_source_block pbca
_cod_database_code 2020052
_shelx_space_group_comment
;
The symmetry employed for this shelxl refinement is uniquely defined
by the following loop, which should always be used as a source of
symmetry information in preference to the above space-group names.
They are only intended as comments.
;
_shelx_estimated_absorpt_t_min 0.664
_shelx_estimated_absorpt_t_max 0.826

loop_
_space_group_symop_operation_xyz
'x, y, z'
'-x+1/2, -y, z+1/2'
'-x, y+1/2, -z+1/2'
'x+1/2, -y+1/2, -z'
'-x, -y, -z'
'x-1/2, y, -z-1/2'
'x, -y-1/2, z-1/2'
'-x-1/2, y-1/2, z'

loop_
_atom_site_type_symbol
_atom_site_label
_atom_site_fract_x
_atom_site_fract_y
_atom_site_fract_z
_atom_site_U_iso_or_equiv
_atom_site_adp_type
_atom_site_calc_flag
_atom_site_occupancy
Co Co1 0.63574(2) 0.36734(2) 0.25510(2) 0.00590(7) Uani d 1
O O1 0.64362(5) 0.15880(7) 0.16448(7) 0.01557(18) Uani d 1
O O2 0.79136(5) 0.36189(7) 0.16599(7) 0.01750(19) Uani d 1
O O3 0.65149(5) 0.15776(7) 0.34258(7) 0.01518(18) Uani d 1
O O4 0.79157(5) 0.35893(7) 0.34358(7) 0.01741(19) Uani d 1
N N1 0.62188(6) 0.52908(9) 0.25711(6) 0.0082(2) Uani d 1
N N2 0.51891(6) 0.35622(8) 0.25260(6) 0.0088(2) Uani d 1
H H2A 0.5039 0.3012 0.2053 0.011 Uiso calc 1
H H2B 0.5008 0.3387 0.3217 0.011 Uiso calc 1
N N3 0.63816(5) 0.38214(8) 0.09294(8) 0.00964(19) Uani d 1
H H3A 0.6834 0.3498 0.0661 0.012 Uiso calc 1
H H3B 0.5954 0.3461 0.0632 0.012 Uiso calc 1
N N4 0.64472(6) 0.20922(9) 0.25413(6) 0.0091(2) Uani d 1
N N5 0.75374(7) 0.36565(8) 0.25509(6) 0.0104(2) Uani d 1
N N6 0.63834(5) 0.37710(7) 0.41703(8) 0.00917(19) Uani d 1
H H6A 0.5976 0.3361 0.4459 0.011 Uiso calc 1
H H6B 0.6853 0.3485 0.4425 0.011 Uiso calc 1
C C1 0.53413(7) 0.55850(9) 0.25567(8) 0.0101(2) Uani d 1
H H1A 0.5258 0.6228 0.2060 0.012 Uiso calc 1
H H1B 0.5172 0.5803 0.3315 0.012 Uiso calc 1
C C2 0.48252(6) 0.46250(9) 0.21619(9) 0.0122(2) Uani d 1
H H2C 0.4279 0.4695 0.2475 0.015 Uiso calc 1
H H2D 0.4783 0.4640 0.1341 0.015 Uiso calc 1
C C3 0.66379(6) 0.57144(9) 0.15573(8) 0.0111(2) Uani d 1
H H3C 0.7225 0.5655 0.1650 0.013 Uiso calc 1
H H3D 0.6500 0.6501 0.1428 0.013 Uiso calc 1
C C4 0.63614(6) 0.50079(9) 0.05839(9) 0.0123(2) Uani d 1
H H4A 0.5811 0.5219 0.0366 0.015 Uiso calc 1
H H4B 0.6719 0.5125 -0.0062 0.015 Uiso calc 1
C C5 0.65963(6) 0.56942(9) 0.36251(9) 0.0104(2) Uani d 1
H H5A 0.6436 0.6469 0.3775 0.012 Uiso calc 1
H H5B 0.7187 0.5663 0.3567 0.012 Uiso calc 1
C C6 0.63052(6) 0.49387(9) 0.45511(9) 0.0115(2) Uani d 1
H H6C 0.6630 0.5057 0.5230 0.014 Uiso calc 1
H H6D 0.5739 0.5105 0.4729 0.014 Uiso calc 1
Cl Cl1 0.47975(2) 0.25197(2) -0.00029(2) 0.01040(9) Uani d 1

loop_
_atom_site_aniso_label
_atom_site_aniso_U_11
_atom_site_aniso_U_22
_atom_site_aniso_U_33
_atom_site_aniso_U_12
_atom_site_aniso_U_13
_atom_site_aniso_U_23
Co1 0.00676(11) 0.00528(11) 0.00567(11) 0.00004(5) -0.00015(4) 0.00014(4)
O1 0.0236(4) 0.0114(4) 0.0117(4) 0.0018(3) -0.0020(3) -0.0041(3)
O2 0.0124(4) 0.0241(5) 0.0159(4) 0.0012(3) 0.0053(3) 0.0023(3)
O3 0.0221(4) 0.0111(4) 0.0123(4) 0.0020(3) -0.0001(3) 0.0037(3)
O4 0.0116(4) 0.0246(5) 0.0160(4) 0.0005(3) -0.0052(3) -0.0017(3)
N1 0.0082(4) 0.0077(5) 0.0086(5) -0.0003(3) -0.0001(3) -0.0002(3)
N2 0.0100(5) 0.0079(5) 0.0086(5) -0.0001(4) -0.0005(3) -0.0001(3)
N3 0.0114(5) 0.0097(4) 0.0078(5) 0.0001(3) 0.0001(3) 0.0001(3)
N4 0.0072(5) 0.0094(5) 0.0106(5) 0.0000(4) -0.0001(3) 0.0005(3)
N5 0.0108(5) 0.0075(5) 0.0129(5) -0.0009(3) -0.0001(3) 0.0003(3)
N6 0.0105(5) 0.0087(4) 0.0082(5) -0.0006(3) -0.0003(3) 0.0001(3)
C1 0.0093(5) 0.0079(5) 0.0130(5) 0.0024(4) -0.0004(3) -0.0002(3)
C2 0.0108(5) 0.0104(5) 0.0154(5) 0.0015(4) -0.0025(4) 0.0004(4)
C3 0.0127(5) 0.0094(5) 0.0111(5) -0.0024(4) 0.0026(4) 0.0029(4)
C4 0.0178(5) 0.0103(5) 0.0087(5) 0.0005(4) 0.0011(4) 0.0024(4)
C5 0.0117(5) 0.0089(5) 0.0106(5) -0.0024(4) -0.0018(4) -0.0016(4)
C6 0.0158(5) 0.0106(5) 0.0082(5) 0.0003(4) -0.0009(4) -0.0027(4)
Cl1 0.01074(15) 0.01112(15) 0.00934(15) 0.00040(8) 0.00013(8) -0.00088(9)

loop_
_atom_type_symbol
_atom_type_description
_atom_type_scat_dispersion_real
_atom_type_scat_dispersion_imag
_atom_type_scat_source
C C 0.0033 0.0016 'International Tables Vol C Tables 4.2.6.8 and 6.1.1.4'
H H 0.0000 0.0000 'International Tables Vol C Tables 4.2.6.8 and 6.1.1.4'
Cl Cl 0.1484 0.1585 'International Tables Vol C Tables 4.2.6.8 and 6.1.1.4'
Co Co 0.3494 0.9721 'International Tables Vol C Tables 4.2.6.8 and 6.1.1.4'
N N 0.0061 0.0033 'International Tables Vol C Tables 4.2.6.8 and 6.1.1.4'
O O 0.0106 0.0060 'International Tables Vol C Tables 4.2.6.8 and 6.1.1.4'

loop_
_geom_angle_atom_site_label_1
_geom_angle_atom_site_label_2
_geom_angle_atom_site_label_3
_geom_angle
N1 Co1 N5 97.35(4)
N2 Co1 N1 87.19(4)
N2 Co1 N3 90.67(3)
N2 Co1 N5 175.39(4)
N3 Co1 N1 85.65(4)
N3 Co1 N5 88.87(3)
N4 Co1 N1 177.71(4)
N4 Co1 N2 90.55(4)
N4 Co1 N3 94.78(4)
N4 Co1 N5 84.91(4)
N4 Co1 N6 93.70(3)
N6 Co1 N1 86.01(3)
N6 Co1 N2 92.39(3)
N6 Co1 N3 170.96(5)
N6 Co1 N5 88.76(3)
C1 N1 Co1 110.37(7)
C3 N1 Co1 105.92(7)
C3 N1 C1 111.39(8)
C3 N1 C5 112.45(9)
C5 N1 Co1 106.49(7)
C5 N1 C1 110.02(8)
Co1 N2 H2A 109.5
Co1 N2 H2B 109.5
H2A N2 H2B 108.1
C2 N2 Co1 110.69(7)
C2 N2 H2A 109.5
C2 N2 H2B 109.5
Co1 N3 H3A 109.4
Co1 N3 H3B 109.4
H3A N3 H3B 108.0
C4 N3 Co1 111.37(7)
C4 N3 H3A 109.4
C4 N3 H3B 109.4
O1 N4 Co1 119.62(7)
O3 N4 Co1 120.18(7)
O3 N4 O1 120.21(11)
O2 N5 Co1 120.38(7)
O4 N5 Co1 120.66(7)
O4 N5 O2 118.68(11)
Co1 N6 H6A 109.4
Co1 N6 H6B 109.4
H6A N6 H6B 108.0
C6 N6 Co1 111.25(7)
C6 N6 H6A 109.4
C6 N6 H6B 109.4
N1 C1 H1A 109.2
N1 C1 H1B 109.2
N1 C1 C2 112.03(9)
H1A C1 H1B 107.9
C2 C1 H1A 109.2
C2 C1 H1B 109.2
N2 C2 C1 109.53(8)
N2 C2 H2C 109.8
N2 C2 H2D 109.8
C1 C2 H2C 109.8
C1 C2 H2D 109.8
H2C C2 H2D 108.2
N1 C3 H3C 110.3
N1 C3 H3D 110.3
N1 C3 C4 107.09(8)
H3C C3 H3D 108.6
C4 C3 H3C 110.3
C4 C3 H3D 110.3
N3 C4 C3 108.50(9)
N3 C4 H4A 110.0
N3 C4 H4B 110.0
C3 C4 H4A 110.0
C3 C4 H4B 110.0
H4A C4 H4B 108.4
N1 C5 H5A 110.3
N1 C5 H5B 110.3
N1 C5 C6 106.89(8)
H5A C5 H5B 108.6
C6 C5 H5A 110.3
C6 C5 H5B 110.3
N6 C6 C5 108.36(9)
N6 C6 H6C 110.0
N6 C6 H6D 110.0
C5 C6 H6C 110.0
C5 C6 H6D 110.0
H6C C6 H6D 108.4

loop_
_geom_bond_atom_site_label_1
_geom_bond_atom_site_label_2
_geom_bond_distance
Co1 N1 1.9667(11)
Co1 N2 1.9563(11)
Co1 N3 1.9591(10)
Co1 N4 1.9151(11)
Co1 N5 1.9712(11)
Co1 N6 1.9519(10)
O1 N4 1.2386(12)
O2 N5 1.2432(12)
O3 N4 1.2373(12)
O4 N5 1.2405(12)
N1 C1 1.5082(14)
N1 C3 1.4962(13)
N1 C5 1.4974(13)
N2 H2A 0.9100
N2 H2B 0.9100
N2 C2 1.4860(14)
N3 H3A 0.9100
N3 H3B 0.9100
N3 C4 1.4921(14)
N6 H6A 0.9100
N6 H6B 0.9100
N6 C6 1.4881(14)
C1 H1A 0.9900
C1 H1B 0.9900
C1 C2 1.5207(15)
C2 H2C 0.9900
C2 H2D 0.9900
C3 H3C 0.9900
C3 H3D 0.9900
C3 C4 1.5205(15)
C4 H4A 0.9900
C4 H4B 0.9900
C5 H5A 0.9900
C5 H5B 0.9900
C5 C6 1.5197(15)
C6 H6C 0.9900
C6 H6D 0.9900

loop_
_geom_hbond_atom_site_label_D
_geom_hbond_atom_site_label_H
_geom_hbond_atom_site_label_A
_geom_hbond_site_symmetry_A
_geom_hbond_distance_DH
_geom_hbond_distance_HA
_geom_hbond_distance_DA
_geom_hbond_angle_DHA
N2 H2A Cl1 . 0.91 2.58 3.3564(8) 144.3
N2 H2B Cl1 7_566 0.91 2.43 3.3121(8) 163.3
N3 H3A O2 . 0.91 2.17 2.7165(12) 117.7
N3 H3B Cl1 . 0.91 2.37 3.2756(9) 175.6
N6 H6A Cl1 7_566 0.91 2.33 3.2305(9) 170.4
N6 H6B O4 . 0.91 2.14 2.7165(12) 120.4

loop_
_geom_torsion_atom_site_label_1
_geom_torsion_atom_site_label_2
_geom_torsion_atom_site_label_3
_geom_torsion_atom_site_label_4
_geom_torsion
Co1 N1 C1 C2 -18.41(9)
Co1 N1 C3 C4 48.30(9)
Co1 N1 C5 C6 -46.48(9)
Co1 N2 C2 C1 -32.84(10)
Co1 N3 C4 C3 20.92(10)
Co1 N6 C6 C5 -24.92(10)
N1 C1 C2 N2 33.37(11)
N1 C3 C4 N3 -45.28(11)
N1 C5 C6 N6 46.66(11)
C1 N1 C3 C4 -71.73(11)
C1 N1 C5 C6 73.14(11)
C3 N1 C1 C2 98.96(10)
C3 N1 C5 C6 -162.06(8)
C5 N1 C1 C2 -135.64(9)
C5 N1 C3 C4 164.23(8)

_cod_database_fobs_code 2020052
